data_4301680
loop_
_publ_author_name
'Matthew T. Whited'
'Neal P. Mankad'
'Yunho Lee'
'Paul F. Oblad'
'Jonas C. Peters'

_publ_contact_author_address
;Department of Chemistry
Massachusetts Institute of Technology
Cambridge, MA 02139
USA
;
_publ_contact_author_email jcpeters@mit.edu
_publ_contact_author_name 'Jonas C. Peters'
_publ_section_title
;
Dinitrogen Complexes Supported by Tris(phosphino)silyl Ligands
;
_journal_name_full 'Inorganic Chemistry'
_journal_page_first 2507
_journal_page_last 2517
_journal_paper_doi 10.1021/ic801855y
_journal_volume 48
_journal_year 2009
_chemical_formula_sum 'C42 H60 Cl0.04 Fe N1.92 P3 Si'
_chemical_formula_weight 769.77
_chemical_name_common '[SiPiPr3]Fe(N2)'
_chemical_name_systematic
; 
 ? 
;
_space_group_IT_number 14
_symmetry_cell_setting monoclinic
_symmetry_space_group_name_Hall '-P 2ybc'
_symmetry_space_group_name_H-M 'P 1 21/c 1'
_atom_sites_solution_hydrogens geom
_atom_sites_solution_primary direct
_atom_sites_solution_secondary difmap
_audit_creation_method SHELXL-97
_cell_angle_alpha 90.00
_cell_angle_beta 92.006(16)
_cell_angle_gamma 90.00
_cell_formula_units_Z 4
_cell_length_a 12.759(2)
_cell_length_b 15.4865(19)
_cell_length_c 20.561(4)
_cell_measurement_reflns_used 7436
_cell_measurement_temperature 100(2)
_cell_measurement_theta_max 40.60
_cell_measurement_theta_min 2.27
_cell_volume 4060.2(11)
_computing_cell_refinement 'Bruker SMART'
_computing_data_collection 'Bruker SMART'
_computing_data_reduction 'Bruker SAINT'
_computing_molecular_graphics 'Bruker SHELXTL'
_computing_publication_material 'Bruker SHELXTL'
_computing_structure_refinement 'SHELXL-97 (Sheldrick, 1997)'
_computing_structure_solution 'SHELXS-97 (Sheldrick, 1990)'
_diffrn_ambient_temperature 100(2)
_diffrn_measured_fraction_theta_full 0.999
_diffrn_measured_fraction_theta_max 0.915
_diffrn_measurement_device_type 'CCD area detector'
_diffrn_measurement_method 'omega scans'
_diffrn_radiation_monochromator graphite
_diffrn_radiation_source 'normal-focus sealed tube'
_diffrn_radiation_type MoK\a
_diffrn_radiation_wavelength 0.71073
_diffrn_reflns_av_R_equivalents 0.0828
_diffrn_reflns_av_sigmaI/netI 0.0810
_diffrn_reflns_limit_h_max 23
_diffrn_reflns_limit_h_min -22
_diffrn_reflns_limit_k_max 25
_diffrn_reflns_limit_k_min -28
_diffrn_reflns_limit_l_max 35
_diffrn_reflns_limit_l_min -37
_diffrn_reflns_number 79589
_diffrn_reflns_theta_full 28.30
_diffrn_reflns_theta_max 40.85
_diffrn_reflns_theta_min 1.60
_exptl_absorpt_coefficient_mu 0.551
_exptl_absorpt_correction_type none
_exptl_crystal_colour red
_exptl_crystal_density_diffrn 1.259
_exptl_crystal_density_method 'not measured'
_exptl_crystal_description block
_exptl_crystal_F_000 1644
_exptl_crystal_size_max 0.485
_exptl_crystal_size_mid 0.451
_exptl_crystal_size_min 0.23
_refine_diff_density_max 1.818
_refine_diff_density_min -0.982
_refine_diff_density_rms 0.116
_refine_ls_extinction_method none
_refine_ls_goodness_of_fit_ref 1.033
_refine_ls_hydrogen_treatment constr
_refine_ls_matrix_type full
_refine_ls_number_parameters 459
_refine_ls_number_reflns 24270
_refine_ls_number_restraints 0
_refine_ls_restrained_S_all 1.033
_refine_ls_R_factor_all 0.1004
_refine_ls_R_factor_gt 0.0521
_refine_ls_shift/su_max 0.628
_refine_ls_shift/su_mean 0.001
_refine_ls_structure_factor_coef Fsqd
_refine_ls_weighting_details 'calc w=1/[\s^2^(Fo^2^)+(0.0706P)^2^+0.0642P] where P=(Fo^2^+2Fc^2^)/3'
_refine_ls_weighting_scheme calc
_refine_ls_wR_factor_gt 0.1287
_refine_ls_wR_factor_ref 0.1520
_reflns_number_gt 14302
_reflns_number_total 24270
_reflns_threshold_expression >2sigma(I)
_cod_data_source_file ic801855y_si_001_07.cif
_cod_data_source_block mtw60
_cod_depositor_comments
;
The following automatic conversions were performed:
'_symmetry_cell_setting' value 'Monoclinic' changed to 'monoclinic'
according to '/home/saulius/struct/CIF-dictionaries/cif_core.dic'
dictionary named 'cif_core.dic' version 2.4.1 from 2010-06-29.

Automatic conversion script
Id: cif_fix_enum 1527 2010-12-29 10:47:43Z saulius 
;
_cod_original_cell_volume 4060.1(11)
_cod_original_sg_symbol_H-M 'P 21/c'
_cod_database_code 4301680

loop_
_symmetry_equiv_pos_as_xyz
'x, y, z'
'-x, y+1/2, -z+1/2'
'-x, -y, -z'
'x, -y-1/2, z-1/2'

loop_
_atom_site_label
_atom_site_type_symbol
_atom_site_fract_x
_atom_site_fract_y
_atom_site_fract_z
_atom_site_U_iso_or_equiv
_atom_site_adp_type
_atom_site_occupancy
_atom_site_symmetry_multiplicity
_atom_site_calc_flag
_atom_site_refinement_flags
_atom_site_disorder_assembly
_atom_site_disorder_group
Fe1 Fe 0.816111(15) 0.251124(12) 0.085143(9) 0.01083(4) Uani 1 1 d U . .
Si1 Si 0.81330(3) 0.25349(2) 0.196517(17) 0.01005(7) Uani 1 1 d . A .
P1 P 0.96723(3) 0.17313(2) 0.110071(16) 0.01195(6) Uani 1 1 d . A .
P2 P 0.66203(3) 0.17784(2) 0.098712(16) 0.01147(6) Uani 1 1 d . A .
P3 P 0.81608(3) 0.39852(2) 0.101635(16) 0.01181(6) Uani 1 1 d . A .
C1 C 0.95000(10) 0.23708(8) 0.23367(6) 0.0117(2) Uani 1 1 d . . .
C2 C 0.98547(11) 0.26136(9) 0.29632(7) 0.0147(2) Uani 1 1 d . A .
H2 H 0.9366 0.2810 0.3268 0.018 Uiso 1 1 calc R . .
C3 C 1.09179(12) 0.25697(9) 0.31438(7) 0.0174(3) Uani 1 1 d . . .
H3 H 1.1149 0.2746 0.3567 0.021 Uiso 1 1 calc R A .
C4 C 1.16405(12) 0.22685(10) 0.27052(7) 0.0182(3) Uani 1 1 d . A .
H4 H 1.2365 0.2246 0.2828 0.022 Uiso 1 1 calc R . .
C5 C 1.13010(11) 0.20010(9) 0.20872(7) 0.0161(2) Uani 1 1 d . . .
H5 H 1.1792 0.1783 0.1792 0.019 Uiso 1 1 calc R A .
C6 C 1.02389(10) 0.20520(8) 0.18997(6) 0.0126(2) Uani 1 1 d . A .
C7 C 0.72569(10) 0.16452(8) 0.22745(6) 0.0119(2) Uani 1 1 d . . .
C8 C 0.73013(11) 0.12909(9) 0.29024(6) 0.0149(2) Uani 1 1 d . A .
H8 H 0.7746 0.1546 0.3229 0.018 Uiso 1 1 calc R . .
C9 C 0.67047(12) 0.05709(9) 0.30554(7) 0.0180(3) Uani 1 1 d . . .
H9 H 0.6752 0.0332 0.3481 0.022 Uiso 1 1 calc R A .
C10 C 0.60396(12) 0.02026(9) 0.25823(7) 0.0174(3) Uani 1 1 d . A .
H10 H 0.5627 -0.0286 0.2687 0.021 Uiso 1 1 calc R . .
C11 C 0.59744(11) 0.05464(9) 0.19549(7) 0.0156(2) Uani 1 1 d . . .
H11 H 0.5516 0.0294 0.1634 0.019 Uiso 1 1 calc R A .
C12 C 0.65845(10) 0.12629(9) 0.17984(6) 0.0123(2) Uani 1 1 d . A .
C13 C 0.76174(10) 0.36121(8) 0.22676(6) 0.0120(2) Uani 1 1 d . . .
C14 C 0.72065(11) 0.37777(9) 0.28782(6) 0.0143(2) Uani 1 1 d . A .
H14 H 0.7232 0.3341 0.3202 0.017 Uiso 1 1 calc R . .
C15 C 0.67604(11) 0.45762(9) 0.30159(7) 0.0166(2) Uani 1 1 d . . .
H15 H 0.6477 0.4677 0.3430 0.020 Uiso 1 1 calc R A .
C16 C 0.67298(11) 0.52264(9) 0.25464(7) 0.0167(2) Uani 1 1 d . A .
H16 H 0.6422 0.5769 0.2640 0.020 Uiso 1 1 calc R . .
C17 C 0.71498(11) 0.50801(9) 0.19400(7) 0.0156(2) Uani 1 1 d . . .
H17 H 0.7139 0.5526 0.1623 0.019 Uiso 1 1 calc R A .
C18 C 0.75872(10) 0.42764(9) 0.17974(6) 0.0125(2) Uani 1 1 d . A .
C19 C 1.07671(12) 0.18793(9) 0.05304(7) 0.0166(2) Uani 1 1 d . . .
H19 H 1.1416 0.1618 0.0734 0.020 Uiso 1 1 calc R A .
C20 C 1.05150(13) 0.14046(11) -0.01118(7) 0.0224(3) Uani 1 1 d . A .
H20A H 0.9877 0.1648 -0.0318 0.034 Uiso 1 1 calc R . .
H20B H 1.0407 0.0790 -0.0024 0.034 Uiso 1 1 calc R . .
H20C H 1.1100 0.1473 -0.0404 0.034 Uiso 1 1 calc R . .
C21 C 1.09834(14) 0.28407(10) 0.04031(8) 0.0242(3) Uani 1 1 d . A .
H21A H 1.1531 0.2895 0.0083 0.036 Uiso 1 1 calc R . .
H21B H 1.1217 0.3120 0.0811 0.036 Uiso 1 1 calc R . .
H21C H 1.0340 0.3119 0.0235 0.036 Uiso 1 1 calc R . .
C22 C 0.96928(11) 0.05180(9) 0.11871(7) 0.0153(2) Uani 1 1 d . . .
H22 H 0.9365 0.0273 0.0779 0.018 Uiso 1 1 calc R A .
C23 C 0.90295(12) 0.02186(9) 0.17504(7) 0.0179(3) Uani 1 1 d . A .
H23A H 0.9035 -0.0414 0.1772 0.027 Uiso 1 1 calc R . .
H23B H 0.8307 0.0423 0.1680 0.027 Uiso 1 1 calc R . .
H23C H 0.9322 0.0455 0.2160 0.027 Uiso 1 1 calc R . .
C24 C 1.07874(12) 0.01157(10) 0.12728(8) 0.0219(3) Uani 1 1 d . A .
H24A H 1.1142 0.0355 0.1663 0.033 Uiso 1 1 calc R . .
H24B H 1.1198 0.0247 0.0891 0.033 Uiso 1 1 calc R . .
H24C H 1.0722 -0.0512 0.1319 0.033 Uiso 1 1 calc R . .
C25 C 0.63136(11) 0.08751(9) 0.04051(6) 0.0154(2) Uani 1 1 d . . .
H25 H 0.5731 0.0527 0.0586 0.019 Uiso 1 1 calc R A .
C26 C 0.59398(12) 0.12119(11) -0.02659(7) 0.0200(3) Uani 1 1 d . A .
H26A H 0.6526 0.1490 -0.0479 0.030 Uiso 1 1 calc R . .
H26B H 0.5375 0.1632 -0.0213 0.030 Uiso 1 1 calc R . .
H26C H 0.5680 0.0729 -0.0533 0.030 Uiso 1 1 calc R . .
C27 C 0.72518(12) 0.02739(10) 0.03250(7) 0.0188(3) Uani 1 1 d . A .
H27A H 0.7055 -0.0193 0.0023 0.028 Uiso 1 1 calc R . .
H27B H 0.7464 0.0028 0.0749 0.028 Uiso 1 1 calc R . .
H27C H 0.7837 0.0601 0.0152 0.028 Uiso 1 1 calc R . .
C28 C 0.53136(11) 0.23533(9) 0.09610(7) 0.0145(2) Uani 1 1 d . . .
H28 H 0.5272 0.2693 0.0547 0.017 Uiso 1 1 calc R A .
C29 C 0.52452(12) 0.30001(10) 0.15213(7) 0.0194(3) Uani 1 1 d . A .
H29A H 0.4609 0.3350 0.1460 0.029 Uiso 1 1 calc R . .
H29B H 0.5862 0.3378 0.1528 0.029 Uiso 1 1 calc R . .
H29C H 0.5221 0.2687 0.1935 0.029 Uiso 1 1 calc R . .
C30 C 0.43352(11) 0.17669(10) 0.09618(8) 0.0201(3) Uani 1 1 d . A .
H30A H 0.4349 0.1419 0.1360 0.030 Uiso 1 1 calc R . .
H30B H 0.4334 0.1385 0.0582 0.030 Uiso 1 1 calc R . .
H30C H 0.3701 0.2125 0.0944 0.030 Uiso 1 1 calc R . .
C31 C 0.74324(12) 0.46859(9) 0.04122(7) 0.0169(2) Uani 1 1 d . . .
H31 H 0.7402 0.5280 0.0601 0.020 Uiso 1 1 calc R A .
C32 C 0.80068(14) 0.47485(11) -0.02316(7) 0.0230(3) Uani 1 1 d . A .
H32A H 0.7982 0.4187 -0.0452 0.034 Uiso 1 1 calc R . .
H32B H 0.8739 0.4913 -0.0141 0.034 Uiso 1 1 calc R . .
H32C H 0.7665 0.5185 -0.0512 0.034 Uiso 1 1 calc R . .
C33 C 0.63054(13) 0.43814(12) 0.02835(8) 0.0256(3) Uani 1 1 d . A .
H33A H 0.5962 0.4753 -0.0046 0.038 Uiso 1 1 calc R . .
H33B H 0.5922 0.4412 0.0688 0.038 Uiso 1 1 calc R . .
H33C H 0.6309 0.3784 0.0126 0.038 Uiso 1 1 calc R . .
C34 C 0.94477(11) 0.45847(9) 0.10757(7) 0.0150(2) Uani 1 1 d . . .
H34 H 0.9837 0.4444 0.0676 0.018 Uiso 1 1 calc R A .
C35 C 1.01220(12) 0.42842(10) 0.16574(7) 0.0184(3) Uani 1 1 d . A .
H35A H 1.0797 0.4587 0.1662 0.028 Uiso 1 1 calc R . .
H35B H 1.0242 0.3661 0.1625 0.028 Uiso 1 1 calc R . .
H35C H 0.9762 0.4411 0.2060 0.028 Uiso 1 1 calc R . .
C36 C 0.93516(13) 0.55750(9) 0.11093(8) 0.0215(3) Uani 1 1 d . A .
H36A H 0.8991 0.5738 0.1504 0.032 Uiso 1 1 calc R . .
H36B H 0.8950 0.5784 0.0726 0.032 Uiso 1 1 calc R . .
H36C H 1.0053 0.5833 0.1119 0.032 Uiso 1 1 calc R . .
C37 C 0.48128(14) 0.22179(12) 0.34039(9) 0.0275(3) Uani 1 1 d . . .
H37 H 0.5317 0.2024 0.3108 0.033 Uiso 1 1 calc R . .
C38 C 0.45489(16) 0.17010(11) 0.39246(9) 0.0294(4) Uani 1 1 d . . .
H38 H 0.4867 0.1151 0.3984 0.035 Uiso 1 1 calc R . .
C39 C 0.38158(15) 0.19936(12) 0.43596(8) 0.0291(4) Uani 1 1 d . . .
H39 H 0.3637 0.1643 0.4718 0.035 Uiso 1 1 calc R . .
C40 C 0.33426(13) 0.27997(12) 0.42702(8) 0.0259(3) Uani 1 1 d . . .
H40 H 0.2843 0.2999 0.4568 0.031 Uiso 1 1 calc R . .
C41 C 0.36068(13) 0.33089(11) 0.37428(8) 0.0230(3) Uani 1 1 d . . .
H41 H 0.3283 0.3856 0.3677 0.028 Uiso 1 1 calc R . .
C42 C 0.43396(13) 0.30197(11) 0.33148(8) 0.0231(3) Uani 1 1 d . . .
H42 H 0.4522 0.3371 0.2957 0.028 Uiso 1 1 calc R . .
N1 N 0.81554(14) 0.24990(11) -0.00323(18) 0.0277(4) Uani 0.958(4) 1 d P A 1
N2 N 0.81602(18) 0.24957(14) -0.05501(13) 0.0458(5) Uani 0.958(4) 1 d P A 1
Cl1 Cl 0.8160(5) 0.2519(5) -0.0239(4) 0.000(2) Uiso 0.042(4) 1 d PU A 2

loop_
_atom_site_aniso_label
_atom_site_aniso_U_11
_atom_site_aniso_U_22
_atom_site_aniso_U_33
_atom_site_aniso_U_23
_atom_site_aniso_U_13
_atom_site_aniso_U_12
Fe1 0.01100(8) 0.01030(8) 0.01129(8) 0.00056(6) 0.00173(6) 0.00035(6)
Si1 0.01065(15) 0.01046(15) 0.00906(14) 0.00012(12) 0.00061(11) 0.00033(12)
P1 0.01304(15) 0.01209(14) 0.01072(13) -0.00234(11) 0.00054(10) 0.00131(11)
P2 0.01148(14) 0.01444(15) 0.00850(13) -0.00002(11) 0.00041(10) 0.00026(11)
P3 0.01451(15) 0.01114(14) 0.00988(13) 0.00065(11) 0.00187(10) 0.00025(12)
C1 0.0120(5) 0.0116(5) 0.0115(5) -0.0003(4) -0.0008(4) -0.0004(4)
C2 0.0182(6) 0.0143(6) 0.0117(5) -0.0010(4) -0.0008(4) 0.0003(5)
C3 0.0208(7) 0.0156(6) 0.0155(6) -0.0025(5) -0.0061(5) -0.0008(5)
C4 0.0142(6) 0.0189(6) 0.0211(6) -0.0013(5) -0.0052(5) 0.0007(5)
C5 0.0129(6) 0.0168(6) 0.0184(6) -0.0023(5) -0.0009(4) 0.0014(5)
C6 0.0139(5) 0.0112(5) 0.0125(5) -0.0015(4) -0.0009(4) -0.0005(4)
C7 0.0123(5) 0.0134(5) 0.0101(5) 0.0007(4) 0.0016(4) -0.0007(4)
C8 0.0182(6) 0.0160(6) 0.0104(5) 0.0010(4) 0.0001(4) -0.0009(5)
C9 0.0221(7) 0.0184(6) 0.0136(5) 0.0047(5) 0.0011(5) -0.0033(5)
C10 0.0208(6) 0.0149(6) 0.0166(6) 0.0034(5) 0.0024(5) -0.0036(5)
C11 0.0166(6) 0.0157(6) 0.0143(5) 0.0000(5) 0.0009(4) -0.0030(5)
C12 0.0124(5) 0.0141(5) 0.0105(5) 0.0012(4) 0.0017(4) -0.0003(4)
C13 0.0118(5) 0.0137(5) 0.0105(5) -0.0007(4) 0.0013(4) 0.0003(4)
C14 0.0149(6) 0.0171(6) 0.0109(5) -0.0009(4) 0.0028(4) -0.0002(5)
C15 0.0155(6) 0.0197(6) 0.0149(5) -0.0038(5) 0.0049(4) 0.0012(5)
C16 0.0168(6) 0.0150(6) 0.0186(6) -0.0031(5) 0.0046(5) 0.0025(5)
C17 0.0173(6) 0.0133(5) 0.0164(6) -0.0006(5) 0.0031(4) 0.0024(5)
C18 0.0126(5) 0.0131(5) 0.0120(5) -0.0006(4) 0.0017(4) 0.0002(4)
C19 0.0176(6) 0.0169(6) 0.0155(5) -0.0023(5) 0.0047(4) 0.0022(5)
C20 0.0254(8) 0.0254(7) 0.0167(6) -0.0059(6) 0.0047(5) 0.0053(6)
C21 0.0288(8) 0.0182(7) 0.0263(7) -0.0003(6) 0.0130(6) 0.0000(6)
C22 0.0161(6) 0.0128(5) 0.0170(6) -0.0028(5) -0.0003(4) 0.0029(5)
C23 0.0200(6) 0.0144(6) 0.0191(6) 0.0011(5) 0.0002(5) 0.0025(5)
C24 0.0182(7) 0.0169(6) 0.0305(8) -0.0037(6) -0.0013(5) 0.0044(5)
C25 0.0142(6) 0.0198(6) 0.0123(5) -0.0031(5) -0.0002(4) -0.0013(5)
C26 0.0196(7) 0.0278(7) 0.0123(5) -0.0029(5) -0.0030(5) 0.0015(6)
C27 0.0193(6) 0.0190(6) 0.0181(6) -0.0053(5) -0.0009(5) 0.0012(5)
C28 0.0113(5) 0.0184(6) 0.0137(5) 0.0011(4) 0.0004(4) 0.0008(4)
C29 0.0153(6) 0.0239(7) 0.0191(6) -0.0031(5) 0.0004(5) 0.0029(5)
C30 0.0127(6) 0.0261(7) 0.0213(6) 0.0008(6) 0.0009(5) -0.0020(5)
C31 0.0210(6) 0.0162(6) 0.0135(5) 0.0035(5) 0.0005(5) 0.0023(5)
C32 0.0322(8) 0.0230(7) 0.0137(6) 0.0049(5) 0.0016(5) -0.0023(6)
C33 0.0210(7) 0.0288(8) 0.0266(8) 0.0078(6) -0.0050(6) -0.0008(6)
C34 0.0167(6) 0.0129(5) 0.0157(5) -0.0009(4) 0.0047(4) -0.0009(5)
C35 0.0182(6) 0.0163(6) 0.0208(6) -0.0008(5) -0.0003(5) -0.0037(5)
C36 0.0218(7) 0.0138(6) 0.0292(8) -0.0005(5) 0.0031(6) -0.0020(5)
C37 0.0279(8) 0.0263(8) 0.0285(8) -0.0040(7) 0.0039(6) 0.0078(7)
C38 0.0359(10) 0.0210(7) 0.0308(9) 0.0014(6) -0.0043(7) 0.0003(7)
C39 0.0332(9) 0.0307(8) 0.0235(8) -0.0001(7) 0.0001(6) -0.0152(7)
C40 0.0177(7) 0.0338(9) 0.0265(8) -0.0081(7) 0.0029(6) -0.0062(6)
C41 0.0190(7) 0.0245(7) 0.0251(7) -0.0050(6) -0.0024(5) 0.0004(6)
C42 0.0258(8) 0.0230(7) 0.0205(7) -0.0004(6) 0.0010(5) 0.0006(6)
N1 0.0259(9) 0.0248(9) 0.0326(11) 0.0010(8) 0.0043(8) 0.0004(6)
N2 0.0505(13) 0.0545(14) 0.0327(14) 0.0011(9) 0.0059(9) 0.0018(9)

loop_
_atom_type_symbol
_atom_type_description
_atom_type_scat_dispersion_real
_atom_type_scat_dispersion_imag
_atom_type_scat_source
C C 0.0033 0.0016 'International Tables Vol C Tables 4.2.6.8 and 6.1.1.4'
H H 0.0000 0.0000 'International Tables Vol C Tables 4.2.6.8 and 6.1.1.4'
Cl Cl 0.1484 0.1585 'International Tables Vol C Tables 4.2.6.8 and 6.1.1.4'
N N 0.0061 0.0033 'International Tables Vol C Tables 4.2.6.8 and 6.1.1.4'
Si Si 0.0817 0.0704 'International Tables Vol C Tables 4.2.6.8 and 6.1.1.4'
P P 0.1023 0.0942 'International Tables Vol C Tables 4.2.6.8 and 6.1.1.4'
Fe Fe 0.3463 0.8444 'International Tables Vol C Tables 4.2.6.8 and 6.1.1.4'

loop_
_geom_angle_atom_site_label_1
_geom_angle_atom_site_label_2
_geom_angle_atom_site_label_3
_geom_angle
_geom_angle_site_symmetry_1
_geom_angle_site_symmetry_3
_geom_angle_publ_flag
N1 Fe1 Cl1 0.9(2) . . ?
N1 Fe1 Si1 178.83(6) . . ?
Cl1 Fe1 Si1 178.5(2) . . ?
N1 Fe1 P2 98.22(6) . . ?
Cl1 Fe1 P2 98.85(19) . . ?
Si1 Fe1 P2 80.970(19) . . ?
N1 Fe1 P3 99.05(6) . . ?
Cl1 Fe1 P3 98.1(2) . . ?
Si1 Fe1 P3 80.633(14) . . ?
P2 Fe1 P3 117.817(16) . . ?
N1 Fe1 P1 100.95(6) . . ?
Cl1 Fe1 P1 101.27(19) . . ?
Si1 Fe1 P1 80.174(19) . . ?
P2 Fe1 P1 115.142(19) . . ?
P3 Fe1 P1 119.178(16) . . ?
C1 Si1 C7 108.17(6) . . ?
C1 Si1 C13 108.00(6) . . ?
C7 Si1 C13 108.19(6) . . ?
C1 Si1 Fe1 110.73(4) . . ?
C7 Si1 Fe1 110.68(4) . . ?
C13 Si1 Fe1 110.96(4) . . ?
C6 P1 C19 104.37(7) . . ?
C6 P1 C22 100.43(6) . . ?
C19 P1 C22 99.96(6) . . ?
C6 P1 Fe1 110.77(5) . . ?
C19 P1 Fe1 115.57(5) . . ?
C22 P1 Fe1 123.26(5) . . ?
C12 P2 C25 104.03(6) . . ?
C12 P2 C28 100.33(6) . . ?
C25 P2 C28 99.75(6) . . ?
C12 P2 Fe1 111.77(5) . . ?
C25 P2 Fe1 116.89(5) . . ?
C28 P2 Fe1 121.48(5) . . ?
C18 P3 C31 103.49(6) . . ?
C18 P3 C34 101.21(6) . . ?
C31 P3 C34 99.70(7) . . ?
C18 P3 Fe1 111.84(4) . . ?
C31 P3 Fe1 118.59(5) . . ?
C34 P3 Fe1 119.45(4) . . ?
C2 C1 C6 118.47(12) . . ?
C2 C1 Si1 126.66(10) . . ?
C6 C1 Si1 114.52(10) . . ?
C3 C2 C1 120.73(13) . . ?
C3 C2 H2 119.6 . . ?
C1 C2 H2 119.6 . . ?
C4 C3 C2 120.23(13) . . ?
C4 C3 H3 119.9 . . ?
C2 C3 H3 119.9 . . ?
C5 C4 C3 119.95(14) . . ?
C5 C4 H4 120.0 . . ?
C3 C4 H4 120.0 . . ?
C4 C5 C6 120.19(13) . . ?
C4 C5 H5 119.9 . . ?
C6 C5 H5 119.9 . . ?
C5 C6 C1 120.38(12) . . ?
C5 C6 P1 125.29(10) . . ?
C1 C6 P1 114.32(10) . . ?
C8 C7 C12 118.63(12) . . ?
C8 C7 Si1 125.97(10) . . ?
C12 C7 Si1 115.06(9) . . ?
C9 C8 C7 121.11(13) . . ?
C9 C8 H8 119.4 . . ?
C7 C8 H8 119.4 . . ?
C10 C9 C8 119.70(13) . . ?
C10 C9 H9 120.2 . . ?
C8 C9 H9 120.2 . . ?
C9 C10 C11 120.36(13) . . ?
C9 C10 H10 119.8 . . ?
C11 C10 H10 119.8 . . ?
C10 C11 C12 119.96(13) . . ?
C10 C11 H11 120.0 . . ?
C12 C11 H11 120.0 . . ?
C11 C12 C7 120.23(12) . . ?
C11 C12 P2 125.48(10) . . ?
C7 C12 P2 114.28(9) . . ?
C14 C13 C18 118.57(12) . . ?
C14 C13 Si1 126.65(10) . . ?
C18 C13 Si1 114.59(9) . . ?
C15 C14 C13 120.82(13) . . ?
C15 C14 H14 119.6 . . ?
C13 C14 H14 119.6 . . ?
C14 C15 C16 120.11(12) . . ?
C14 C15 H15 119.9 . . ?
C16 C15 H15 119.9 . . ?
C17 C16 C15 119.99(12) . . ?
C17 C16 H16 120.0 . . ?
C15 C16 H16 120.0 . . ?
C16 C17 C18 120.07(13) . . ?
C16 C17 H17 120.0 . . ?
C18 C17 H17 120.0 . . ?
C17 C18 C13 120.43(11) . . ?
C17 C18 P3 124.98(10) . . ?
C13 C18 P3 114.59(9) . . ?
C20 C19 C21 110.52(13) . . ?
C20 C19 P1 110.01(10) . . ?
C21 C19 P1 111.58(9) . . ?
C20 C19 H19 108.2 . . ?
C21 C19 H19 108.2 . . ?
P1 C19 H19 108.2 . . ?
C19 C20 H20A 109.5 . . ?
C19 C20 H20B 109.5 . . ?
H20A C20 H20B 109.5 . . ?
C19 C20 H20C 109.5 . . ?
H20A C20 H20C 109.5 . . ?
H20B C20 H20C 109.5 . . ?
C19 C21 H21A 109.5 . . ?
C19 C21 H21B 109.5 . . ?
H21A C21 H21B 109.5 . . ?
C19 C21 H21C 109.5 . . ?
H21A C21 H21C 109.5 . . ?
H21B C21 H21C 109.5 . . ?
C23 C22 C24 108.38(12) . . ?
C23 C22 P1 111.51(9) . . ?
C24 C22 P1 115.14(10) . . ?
C23 C22 H22 107.1 . . ?
C24 C22 H22 107.1 . . ?
P1 C22 H22 107.1 . . ?
C22 C23 H23A 109.5 . . ?
C22 C23 H23B 109.5 . . ?
H23A C23 H23B 109.5 . . ?
C22 C23 H23C 109.5 . . ?
H23A C23 H23C 109.5 . . ?
H23B C23 H23C 109.5 . . ?
C22 C24 H24A 109.5 . . ?
C22 C24 H24B 109.5 . . ?
H24A C24 H24B 109.5 . . ?
C22 C24 H24C 109.5 . . ?
H24A C24 H24C 109.5 . . ?
H24B C24 H24C 109.5 . . ?
C27 C25 C26 109.24(11) . . ?
C27 C25 P2 112.12(10) . . ?
C26 C25 P2 111.82(10) . . ?
C27 C25 H25 107.8 . . ?
C26 C25 H25 107.8 . . ?
P2 C25 H25 107.8 . . ?
C25 C26 H26A 109.5 . . ?
C25 C26 H26B 109.5 . . ?
H26A C26 H26B 109.5 . . ?
C25 C26 H26C 109.5 . . ?
H26A C26 H26C 109.5 . . ?
H26B C26 H26C 109.5 . . ?
C25 C27 H27A 109.5 . . ?
C25 C27 H27B 109.5 . . ?
H27A C27 H27B 109.5 . . ?
C25 C27 H27C 109.5 . . ?
H27A C27 H27C 109.5 . . ?
H27B C27 H27C 109.5 . . ?
C29 C28 C30 108.46(11) . . ?
C29 C28 P2 111.12(10) . . ?
C30 C28 P2 115.82(10) . . ?
C29 C28 H28 107.0 . . ?
C30 C28 H28 107.0 . . ?
P2 C28 H28 107.0 . . ?
C28 C29 H29A 109.5 . . ?
C28 C29 H29B 109.5 . . ?
H29A C29 H29B 109.5 . . ?
C28 C29 H29C 109.5 . . ?
H29A C29 H29C 109.5 . . ?
H29B C29 H29C 109.5 . . ?
C28 C30 H30A 109.5 . . ?
C28 C30 H30B 109.5 . . ?
H30A C30 H30B 109.5 . . ?
C28 C30 H30C 109.5 . . ?
H30A C30 H30C 109.5 . . ?
H30B C30 H30C 109.5 . . ?
C33 C31 C32 110.14(13) . . ?
C33 C31 P3 112.24(10) . . ?
C32 C31 P3 111.54(10) . . ?
C33 C31 H31 107.6 . . ?
C32 C31 H31 107.6 . . ?
P3 C31 H31 107.6 . . ?
C31 C32 H32A 109.5 . . ?
C31 C32 H32B 109.5 . . ?
H32A C32 H32B 109.5 . . ?
C31 C32 H32C 109.5 . . ?
H32A C32 H32C 109.5 . . ?
H32B C32 H32C 109.5 . . ?
C31 C33 H33A 109.5 . . ?
C31 C33 H33B 109.5 . . ?
H33A C33 H33B 109.5 . . ?
C31 C33 H33C 109.5 . . ?
H33A C33 H33C 109.5 . . ?
H33B C33 H33C 109.5 . . ?
C35 C34 C36 108.24(12) . . ?
C35 C34 P3 111.55(9) . . ?
C36 C34 P3 114.99(10) . . ?
C35 C34 H34 107.2 . . ?
C36 C34 H34 107.2 . . ?
P3 C34 H34 107.2 . . ?
C34 C35 H35A 109.5 . . ?
C34 C35 H35B 109.5 . . ?
H35A C35 H35B 109.5 . . ?
C34 C35 H35C 109.5 . . ?
H35A C35 H35C 109.5 . . ?
H35B C35 H35C 109.5 . . ?
C34 C36 H36A 109.5 . . ?
C34 C36 H36B 109.5 . . ?
H36A C36 H36B 109.5 . . ?
C34 C36 H36C 109.5 . . ?
H36A C36 H36C 109.5 . . ?
H36B C36 H36C 109.5 . . ?
C38 C37 C42 120.07(16) . . ?
C38 C37 H37 120.0 . . ?
C42 C37 H37 120.0 . . ?
C37 C38 C39 119.63(17) . . ?
C37 C38 H38 120.2 . . ?
C39 C38 H38 120.2 . . ?
C38 C39 C40 120.24(16) . . ?
C38 C39 H39 119.9 . . ?
C40 C39 H39 119.9 . . ?
C41 C40 C39 119.59(15) . . ?
C41 C40 H40 120.2 . . ?
C39 C40 H40 120.2 . . ?
C42 C41 C40 120.05(16) . . ?
C42 C41 H41 120.0 . . ?
C40 C41 H41 120.0 . . ?
C41 C42 C37 120.42(15) . . ?
C41 C42 H42 119.8 . . ?
C37 C42 H42 119.8 . . ?
N2 N1 Fe1 179.4(2) . . ?

loop_
_geom_bond_atom_site_label_1
_geom_bond_atom_site_label_2
_geom_bond_distance
_geom_bond_site_symmetry_2
_geom_bond_publ_flag
Fe1 N1 1.817(4) . ?
Fe1 Cl1 2.242(8) . ?
Fe1 Si1 2.2918(6) . ?
Fe1 P2 2.2954(5) . ?
Fe1 P3 2.3078(5) . ?
Fe1 P1 2.3174(5) . ?
Si1 C1 1.8965(14) . ?
Si1 C7 1.8979(13) . ?
Si1 C13 1.9054(13) . ?
P1 C6 1.8398(14) . ?
P1 C19 1.8691(14) . ?
P1 C22 1.8873(14) . ?
P2 C12 1.8513(13) . ?
P2 C25 1.8733(14) . ?
P2 C28 1.8891(14) . ?
P3 C18 1.8440(13) . ?
P3 C31 1.8717(15) . ?
P3 C34 1.8864(15) . ?
C1 C2 1.4017(19) . ?
C1 C6 1.4139(18) . ?
C2 C3 1.395(2) . ?
C2 H2 0.9500 . ?
C3 C4 1.392(2) . ?
C3 H3 0.9500 . ?
C4 C5 1.391(2) . ?
C4 H4 0.9500 . ?
C5 C6 1.398(2) . ?
C5 H5 0.9500 . ?
C7 C8 1.4022(18) . ?
C7 C12 1.4091(19) . ?
C8 C9 1.3923(19) . ?
C8 H8 0.9500 . ?
C9 C10 1.391(2) . ?
C9 H9 0.9500 . ?
C10 C11 1.3953(19) . ?
C10 H10 0.9500 . ?
C11 C12 1.3994(18) . ?
C11 H11 0.9500 . ?
C13 C14 1.4012(17) . ?
C13 C18 1.4112(18) . ?
C14 C15 1.3944(19) . ?
C14 H14 0.9500 . ?
C15 C16 1.395(2) . ?
C15 H15 0.9500 . ?
C16 C17 1.3927(19) . ?
C16 H16 0.9500 . ?
C17 C18 1.3993(18) . ?
C17 H17 0.9500 . ?
C19 C20 1.536(2) . ?
C19 C21 1.538(2) . ?
C19 H19 1.0000 . ?
C20 H20A 0.9800 . ?
C20 H20B 0.9800 . ?
C20 H20C 0.9800 . ?
C21 H21A 0.9800 . ?
C21 H21B 0.9800 . ?
C21 H21C 0.9800 . ?
C22 C23 1.5302(19) . ?
C22 C24 1.534(2) . ?
C22 H22 1.0000 . ?
C23 H23A 0.9800 . ?
C23 H23B 0.9800 . ?
C23 H23C 0.9800 . ?
C24 H24A 0.9800 . ?
C24 H24B 0.9800 . ?
C24 H24C 0.9800 . ?
C25 C27 1.530(2) . ?
C25 C26 1.535(2) . ?
C25 H25 1.0000 . ?
C26 H26A 0.9800 . ?
C26 H26B 0.9800 . ?
C26 H26C 0.9800 . ?
C27 H27A 0.9800 . ?
C27 H27B 0.9800 . ?
C27 H27C 0.9800 . ?
C28 C29 1.531(2) . ?
C28 C30 1.544(2) . ?
C28 H28 1.0000 . ?
C29 H29A 0.9800 . ?
C29 H29B 0.9800 . ?
C29 H29C 0.9800 . ?
C30 H30A 0.9800 . ?
C30 H30B 0.9800 . ?
C30 H30C 0.9800 . ?
C31 C33 1.528(2) . ?
C31 C32 1.538(2) . ?
C31 H31 1.0000 . ?
C32 H32A 0.9800 . ?
C32 H32B 0.9800 . ?
C32 H32C 0.9800 . ?
C33 H33A 0.9800 . ?
C33 H33B 0.9800 . ?
C33 H33C 0.9800 . ?
C34 C35 1.522(2) . ?
C34 C36 1.540(2) . ?
C34 H34 1.0000 . ?
C35 H35A 0.9800 . ?
C35 H35B 0.9800 . ?
C35 H35C 0.9800 . ?
C36 H36A 0.9800 . ?
C36 H36B 0.9800 . ?
C36 H36C 0.9800 . ?
C37 C38 1.388(3) . ?
C37 C42 1.390(2) . ?
C37 H37 0.9500 . ?
C38 C39 1.392(3) . ?
C38 H38 0.9500 . ?
C39 C40 1.396(3) . ?
C39 H39 0.9500 . ?
C40 C41 1.392(2) . ?
C40 H40 0.9500 . ?
C41 C42 1.381(2) . ?
C41 H41 0.9500 . ?
C42 H42 0.9500 . ?
N1 N2 1.065(5) . ?
